data_7100484
loop_
_publ_author_name
'Archan Dey'
'Gautam R. Desiraju'

_publ_section_title
;
Correlation between molecular
dipole moment and centrosymmetry
in some crystalline diphenyl ethers.
;
_journal_name_full 'Chemical Communications'
_journal_paper_doi 10.1039/b502516h
_journal_year 2005
_chemical_formula_moiety 'C13 H8 Br N O'
_chemical_formula_sum 'C13 H8 Br N O'
_chemical_formula_weight 274.11
_chemical_melting_point 347
_chemical_name_common 4-(4-Bromophenoxy)benzonitrile
_space_group_IT_number 14
_symmetry_cell_setting monoclinic
_symmetry_space_group_name_Hall '-P 2ybc'
_symmetry_space_group_name_H-M 'P 1 21/c 1'
_cell_angle_alpha 90.00
_cell_angle_beta 98.842(2)
_cell_angle_gamma 90.00
_cell_formula_units_Z 4
_cell_length_a 12.3919(18)
_cell_length_b 7.3765(11)
_cell_length_c 11.9824(18)
_cell_measurement_temperature 100(2)
_cell_volume 1082.3(3)
_diffrn_ambient_temperature 100(2)
_exptl_crystal_density_diffrn 1.682
_cod_depositor_comments
;
The following automatic conversions were performed:
'_symmetry_cell_setting' value 'Monoclinic' changed to 'monoclinic'
according to '/home/saulius/struct/CIF-dictionaries/cif_core.dic'
dictionary named 'cif_core.dic' version 2.4.1 from 2010-06-29.

Automatic conversion script
Id: cif_fix_enum 1527 2010-12-29 10:47:43Z saulius 
;
_cod_original_sg_symbol_H-M 'P 21/c'
_cod_database_code 7100484

loop_
_symmetry_equiv_pos_as_xyz
'x, y, z'
'-x, y+1/2, -z+1/2'
'-x, -y, -z'
'x, -y-1/2, z-1/2'

loop_
_atom_site_label
_atom_site_type_symbol
_atom_site_fract_x
_atom_site_fract_y
_atom_site_fract_z
_atom_site_U_iso_or_equiv
_atom_site_adp_type
_atom_site_occupancy
_atom_site_symmetry_multiplicity
_atom_site_calc_flag
_atom_site_refinement_flags
_atom_site_disorder_assembly
_atom_site_disorder_group
O1 O 0.64931(16) 0.0697(3) 0.54181(15) 0.0301(5) Uani 1 1 d . . .
C6 C 0.9239(2) 0.2089(4) 0.6762(2) 0.0262(6) Uani 1 1 d . B .
H6 H 0.9874 0.2680 0.6590 0.031 Uiso 1 1 calc R . .
C5 C 0.8353(2) 0.1801(4) 0.5926(2) 0.0264(6) Uani 1 1 d . . .
H5 H 0.8373 0.2209 0.5178 0.032 Uiso 1 1 calc R . .
C1 C 0.9189(2) 0.1502(4) 0.7855(2) 0.0229(6) Uani 1 1 d . . .
C4 C 0.7444(2) 0.0922(4) 0.6182(2) 0.0234(6) Uani 1 1 d . B .
C2 C 0.8276(2) 0.0621(4) 0.8117(2) 0.0250(6) Uani 1 1 d . B .
H2 H 0.8254 0.0209 0.8864 0.030 Uiso 1 1 calc R . .
C3 C 0.7392(2) 0.0347(4) 0.7274(2) 0.0246(6) Uani 1 1 d . . .
H3 H 0.6752 -0.0234 0.7443 0.030 Uiso 1 1 calc R B .
C9 C 0.6480(2) 0.0014(4) 0.1987(2) 0.0245(6) Uani 1 1 d . . .
C10 C 0.5651(2) 0.0977(4) 0.2385(2) 0.0296(7) Uani 1 1 d . A .
H10 H 0.5065 0.1473 0.1870 0.036 Uiso 1 1 calc R . .
C8 C 0.7340(2) -0.0703(4) 0.2734(2) 0.0291(6) Uani 1 1 d . A .
H8 H 0.7907 -0.1345 0.2456 0.035 Uiso 1 1 calc R . .
C7 C 0.7369(3) -0.0478(4) 0.3892(2) 0.0318(7) Uani 1 1 d . . .
H7 H 0.7949 -0.0980 0.4411 0.038 Uiso 1 1 calc R A .
C11 C 0.5687(2) 0.1207(4) 0.3535(2) 0.0258(6) Uani 1 1 d . . .
H11 H 0.5125 0.1859 0.3817 0.031 Uiso 1 1 calc R A .
C12 C 0.6545(2) 0.0484(4) 0.4272(2) 0.0248(6) Uani 1 1 d . A .
C13 C 0.6479(6) -0.0186(10) 0.0923(5) 0.0235(16) Uani 0.53 1 d P A 1
N1 N 0.6474(9) -0.0498(15) -0.0143(6) 0.050(2) Uani 0.70 1 d P A 1
C14 C 1.0063(15) 0.192(4) 0.880(2) 0.055(7) Uani 0.46 1 d P B 1
N2 N 1.0767(17) 0.195(3) 0.9398(18) 0.066(7) Uani 0.30 1 d P B 1
Br2 Br 1.04253(8) 0.19866(15) 0.90235(9) 0.0249(2) Uani 0.70 1 d P B 2
Br1 Br 0.64413(18) -0.0431(3) 0.03340(18) 0.0367(5) Uani 0.30 1 d P A 2

loop_
_atom_site_aniso_label
_atom_site_aniso_U_11
_atom_site_aniso_U_22
_atom_site_aniso_U_33
_atom_site_aniso_U_23
_atom_site_aniso_U_13
_atom_site_aniso_U_12
O1 0.0210(11) 0.0458(13) 0.0247(9) 0.0045(9) 0.0077(8) 0.0027(9)
C6 0.0248(15) 0.0240(14) 0.0319(14) 0.0043(12) 0.0115(12) 0.0001(12)
C5 0.0266(16) 0.0296(16) 0.0251(12) 0.0082(11) 0.0105(11) 0.0033(12)
C1 0.0234(15) 0.0216(14) 0.0244(12) -0.0033(10) 0.0061(11) 0.0023(11)
C4 0.0228(15) 0.0231(14) 0.0256(13) 0.0022(10) 0.0078(11) 0.0057(11)
C2 0.0308(16) 0.0239(14) 0.0233(12) -0.0006(11) 0.0134(11) 0.0012(12)
C3 0.0249(16) 0.0230(14) 0.0290(13) -0.0011(11) 0.0137(12) -0.0015(12)
C9 0.0253(16) 0.0227(14) 0.0273(13) -0.0004(10) 0.0092(12) -0.0056(12)
C10 0.0239(16) 0.0315(16) 0.0333(15) 0.0012(12) 0.0042(12) -0.0036(13)
C8 0.0259(16) 0.0273(15) 0.0365(15) 0.0005(12) 0.0130(12) 0.0023(12)
C7 0.0292(17) 0.0324(16) 0.0336(15) 0.0079(13) 0.0045(13) 0.0077(13)
C11 0.0178(14) 0.0308(15) 0.0295(13) 0.0007(11) 0.0056(11) 0.0013(12)
C12 0.0229(15) 0.0271(15) 0.0261(13) 0.0046(11) 0.0091(11) -0.0033(12)
C13 0.028(3) 0.035(3) 0.008(3) -0.014(3) 0.004(3) -0.002(2)
N1 0.045(3) 0.059(3) 0.048(5) -0.010(4) 0.014(4) -0.004(2)
C14 0.048(14) 0.067(11) 0.060(14) 0.023(9) 0.036(10) 0.021(10)
N2 0.046(12) 0.076(11) 0.072(15) 0.026(11) -0.003(9) 0.013(9)
Br2 0.0210(7) 0.0326(4) 0.0216(4) -0.0062(4) 0.0051(4) -0.0050(5)
Br1 0.0297(7) 0.0383(8) 0.0435(14) -0.0022(12) 0.0100(13) -0.0085(6)

loop_
_geom_bond_atom_site_label_1
_geom_bond_atom_site_label_2
_geom_bond_distance
_geom_bond_site_symmetry_2
_geom_bond_publ_flag
O1 C4 1.386(3) . ?
O1 C12 1.394(3) . ?
C6 C5 1.384(4) . ?
C6 C1 1.391(4) . ?
C6 H6 0.9500 . ?
C5 C4 1.375(4) . ?
C5 H5 0.9500 . ?
C1 C2 1.382(4) . ?
C1 C14 1.476(19) . ?
C1 Br2 1.943(3) . ?
C4 C3 1.386(4) . ?
C2 C3 1.386(4) . ?
C2 H2 0.9500 . ?
C3 H3 0.9500 . ?
C9 C13 1.284(7) . ?
C9 C8 1.386(4) . ?
C9 C10 1.392(4) . ?
C9 Br1 2.001(3) . ?
C10 C11 1.383(4) . ?
C10 H10 0.9500 . ?
C8 C7 1.392(4) . ?
C8 H8 0.9500 . ?
C7 C12 1.377(4) . ?
C7 H7 0.9500 . ?
C11 C12 1.381(4) . ?
C11 H11 0.9500 . ?
C13 N1 1.297(7) . ?
C14 N2 1.04(3) . ?
